data_7005343
loop_
_publ_author_name
'K\"uhnert, Janett'
'Dusek, Michal'
'Demel, Jan'
'Lang, Heinrich'
'Stepnicka, Petr'

_publ_section_title
;
 Synthesis, coordination and catalytic use of
 1-(diphenylphosphino)-1'-carbamoylferrocenes with pyridyl-containing
 N-substituents.
;
_journal_issue 26
_journal_name_full 'Dalton transactions (Cambridge, England : 2003)'
_journal_page_first 2802
_journal_page_last 2811
_journal_paper_doi 10.1039/b701012e
_journal_year 2007
_chemical_formula_moiety 'C29 H25 Fe N2 O P'
_chemical_formula_sum 'C29 H25 Fe N2 O P'
_chemical_formula_weight 504.33
_chemical_name_common
;N-((pyrid-2yl)methyl) 1'-
(diphenylphosphino)ferrocenecarboxamide
;
_chemical_name_systematic
;
N-{(pyrid-2yl)methyl} 1'-(diphenylphosphino)ferrocenecarboxamide
;
_space_group_IT_number 2
_symmetry_cell_setting triclinic
_symmetry_space_group_name_Hall '-P 1'
_symmetry_space_group_name_H-M 'P -1'
_atom_sites_solution_hydrogens geom
_atom_sites_solution_primary direct
_atom_sites_solution_secondary difmap
_audit_creation_method SHELXL-97
_cell_angle_alpha 81.11(2)
_cell_angle_beta 73.58(4)
_cell_angle_gamma 80.57(3)
_cell_formula_units_Z 2
_cell_length_a 8.217(4)
_cell_length_b 11.453(2)
_cell_length_c 13.079(4)
_cell_measurement_reflns_used 8814
_cell_measurement_temperature 150(2)
_cell_measurement_theta_max 26.50
_cell_measurement_theta_min 2.57
_cell_volume 1157.1(7)
_computing_cell_refinement
;
CrysAlis RED, Oxford Diffraction Ltd.,
Version 1.171.29.5 (release 22-02-2006 CrysAlis171 .NET)
;
_computing_data_collection
;
CrysAlis CCD, Oxford Diffraction Ltd.,
Version 1.171.29.5 (release 22-02-2006 CrysAlis171 .NET)
;
_computing_data_reduction
;
CrysAlis RED, Oxford Diffraction Ltd.,
Version 1.171.29.5 (release 22-02-2006 CrysAlis171 .NET)
;
_computing_structure_refinement 'SHELXL-97 (Sheldrick, 1997)'
_computing_structure_solution 'SIR-97 (Altomare et al., 1999)'
_diffrn_ambient_temperature 150(2)
_diffrn_detector_area_resol_mean 8.3438
_diffrn_measured_fraction_theta_full 0.987
_diffrn_measured_fraction_theta_max 0.987
_diffrn_measurement_device_type 'Oxford KM4 CCD diffractometer'
_diffrn_measurement_method '\w and \p scans to fill the Ewald sphere'
_diffrn_radiation_monochromator graphite
_diffrn_radiation_source 'Enhance (Mo) X-ray Source'
_diffrn_radiation_type MoK\a
_diffrn_radiation_wavelength 0.71073
_diffrn_reflns_av_R_equivalents 0.0428
_diffrn_reflns_av_sigmaI/netI 0.0487
_diffrn_reflns_limit_h_max 10
_diffrn_reflns_limit_h_min -10
_diffrn_reflns_limit_k_max 14
_diffrn_reflns_limit_k_min -14
_diffrn_reflns_limit_l_max 16
_diffrn_reflns_limit_l_min -16
_diffrn_reflns_number 15853
_diffrn_reflns_theta_full 26.65
_diffrn_reflns_theta_max 26.65
_diffrn_reflns_theta_min 2.61
_diffrn_standards_number 0
_exptl_absorpt_coefficient_mu 0.747
_exptl_absorpt_correction_type none
_exptl_crystal_colour plate
_exptl_crystal_density_diffrn 1.448
_exptl_crystal_density_method 'not measured'
_exptl_crystal_description orange
_exptl_crystal_F_000 524
_exptl_crystal_size_max 0.35
_exptl_crystal_size_mid 0.17
_exptl_crystal_size_min 0.03
_refine_diff_density_max 0.427
_refine_diff_density_min -0.266
_refine_diff_density_rms 0.053
_refine_ls_extinction_method none
_refine_ls_goodness_of_fit_ref 0.991
_refine_ls_hydrogen_treatment mixed
_refine_ls_matrix_type full
_refine_ls_number_parameters 311
_refine_ls_number_reflns 4825
_refine_ls_number_restraints 0
_refine_ls_restrained_S_all 0.991
_refine_ls_R_factor_all 0.0424
_refine_ls_R_factor_gt 0.0291
_refine_ls_shift/su_max 0.001
_refine_ls_shift/su_mean 0.000
_refine_ls_structure_factor_coef Fsqd
_refine_ls_weighting_details 'calc w=1/[\s^2^(Fo^2^)+(0.0396P)^2^+0.0000P] where P=(Fo^2^+2Fc^2^)/3'
_refine_ls_weighting_scheme calc
_refine_ls_wR_factor_gt 0.0705
_refine_ls_wR_factor_ref 0.0724
_reflns_number_gt 3607
_reflns_number_total 4825
_reflns_threshold_expression >2sigma(I)
_cod_data_source_file b701012e.txt
_cod_data_source_block jk6
_cod_original_sg_symbol_H-M P-1
_cod_database_code 7005343

loop_
_symmetry_equiv_pos_as_xyz
'x, y, z'
'-x, -y, -z'

loop_
_atom_site_label
_atom_site_type_symbol
_atom_site_fract_x
_atom_site_fract_y
_atom_site_fract_z
_atom_site_U_iso_or_equiv
_atom_site_adp_type
_atom_site_occupancy
_atom_site_symmetry_multiplicity
_atom_site_calc_flag
_atom_site_refinement_flags
_atom_site_disorder_assembly
_atom_site_disorder_group
Fe Fe 0.43253(3) 0.19524(2) 0.724221(19) 0.02033(9) Uani 1 1 d . . .
P P 0.39633(6) 0.22072(4) 0.46631(3) 0.01987(11) Uani 1 1 d . . .
O O 0.38954(16) 0.19395(11) 1.01492(10) 0.0312(3) Uani 1 1 d . . .
N1 N 0.23719(19) 0.05102(13) 1.00521(12) 0.0242(3) Uani 1 1 d . . .
N2 N -0.14978(19) 0.16501(13) 1.06319(11) 0.0264(3) Uani 1 1 d . . .
H1N H 0.227(2) -0.0015(16) 0.9724(15) 0.031(6) Uiso 1 1 d . . .
C1 C 0.3420(2) 0.27386(14) 0.59665(13) 0.0206(4) Uani 1 1 d . . .
C2 C 0.4178(2) 0.35586(14) 0.63453(14) 0.0257(4) Uani 1 1 d . . .
H2 H 0.5097 0.3954 0.5944 0.031 Uiso 1 1 calc R . .
C3 C 0.3308(3) 0.36735(16) 0.74312(15) 0.0323(5) Uani 1 1 d . . .
H3 H 0.3554 0.4154 0.7865 0.039 Uiso 1 1 calc R . .
C4 C 0.2001(2) 0.29326(16) 0.77410(15) 0.0326(5) Uani 1 1 d . . .
H4 H 0.1233 0.2840 0.8415 0.039 Uiso 1 1 calc R . .
C5 C 0.2063(2) 0.23493(16) 0.68394(14) 0.0265(4) Uani 1 1 d . . .
H5 H 0.1343 0.1809 0.6824 0.032 Uiso 1 1 calc R . .
C6 C 0.4787(2) 0.09666(14) 0.85790(13) 0.0209(4) Uani 1 1 d . . .
C7 C 0.4644(2) 0.02010(14) 0.78566(13) 0.0223(4) Uani 1 1 d . . .
H7 H 0.3851 -0.0336 0.7997 0.027 Uiso 1 1 calc R . .
C8 C 0.5919(2) 0.04015(14) 0.68895(13) 0.0248(4) Uani 1 1 d . . .
H8 H 0.6113 0.0016 0.6282 0.030 Uiso 1 1 calc R . .
C9 C 0.6849(2) 0.12851(15) 0.69995(14) 0.0268(4) Uani 1 1 d . . .
H9 H 0.7756 0.1585 0.6476 0.032 Uiso 1 1 calc R . .
C10 C 0.6165(2) 0.16355(15) 0.80418(14) 0.0246(4) Uani 1 1 d . . .
H10 H 0.6547 0.2202 0.8327 0.030 Uiso 1 1 calc R . .
C11 C 0.3660(2) 0.11784(15) 0.96542(14) 0.0237(4) Uani 1 1 d . . .
C12 C 0.3306(2) 0.35296(14) 0.38159(13) 0.0206(4) Uani 1 1 d . . .
C13 C 0.2322(2) 0.45515(15) 0.42093(14) 0.0245(4) Uani 1 1 d . . .
H13 H 0.2048 0.4620 0.4939 0.029 Uiso 1 1 calc R . .
C14 C 0.1745(2) 0.54700(15) 0.35226(16) 0.0318(5) Uani 1 1 d . . .
H14 H 0.1093 0.6153 0.3793 0.038 Uiso 1 1 calc R . .
C15 C 0.2134(2) 0.53728(17) 0.24418(16) 0.0347(5) Uani 1 1 d . . .
H15 H 0.1743 0.5988 0.1982 0.042 Uiso 1 1 calc R . .
C16 C 0.3106(2) 0.43601(17) 0.20413(15) 0.0338(5) Uani 1 1 d . . .
H16 H 0.3377 0.4294 0.1311 0.041 Uiso 1 1 calc R . .
C17 C 0.3676(2) 0.34460(17) 0.27261(14) 0.0300(4) Uani 1 1 d . . .
H17 H 0.4319 0.2762 0.2452 0.036 Uiso 1 1 calc R . .
C18 C 0.6295(2) 0.21332(14) 0.42384(12) 0.0193(4) Uani 1 1 d . . .
C19 C 0.7187(2) 0.31177(15) 0.40270(14) 0.0257(4) Uani 1 1 d . . .
H19 H 0.6590 0.3881 0.4031 0.031 Uiso 1 1 calc R . .
C20 C 0.8943(2) 0.29693(16) 0.38120(15) 0.0310(4) Uani 1 1 d . . .
H20 H 0.9524 0.3631 0.3680 0.037 Uiso 1 1 calc R . .
C21 C 0.9846(2) 0.18364(17) 0.37914(14) 0.0309(4) Uani 1 1 d . . .
H21 H 1.1029 0.1738 0.3667 0.037 Uiso 1 1 calc R . .
C22 C 0.8996(2) 0.08606(16) 0.39548(14) 0.0282(4) Uani 1 1 d . . .
H22 H 0.9605 0.0102 0.3920 0.034 Uiso 1 1 calc R . .
C23 C 0.7228(2) 0.10073(14) 0.41718(13) 0.0222(4) Uani 1 1 d . . .
H23 H 0.6658 0.0343 0.4274 0.027 Uiso 1 1 calc R . .
C24 C 0.1127(2) 0.07133(15) 1.10672(14) 0.0292(4) Uani 1 1 d . . .
H24A H 0.1717 0.0813 1.1588 0.035 Uiso 1 1 calc R . .
H24B H 0.0520 0.0024 1.1335 0.035 Uiso 1 1 calc R . .
C25 C -0.0137(2) 0.18030(15) 1.09447(13) 0.0227(4) Uani 1 1 d . . .
C26 C -0.2599(2) 0.26187(17) 1.04754(14) 0.0315(4) Uani 1 1 d . . .
H26 H -0.3545 0.2526 1.0253 0.038 Uiso 1 1 calc R . .
C27 C -0.2396(2) 0.37483(16) 1.06280(14) 0.0319(5) Uani 1 1 d . . .
H27 H -0.3188 0.4400 1.0512 0.038 Uiso 1 1 calc R . .
C28 C -0.1004(3) 0.38822(17) 1.09532(16) 0.0363(5) Uani 1 1 d . . .
H28 H -0.0834 0.4630 1.1065 0.044 Uiso 1 1 calc R . .
C29 C 0.0137(2) 0.29031(16) 1.11130(15) 0.0308(4) Uani 1 1 d . . .
H29 H 0.1091 0.2981 1.1334 0.037 Uiso 1 1 calc R . .

loop_
_atom_site_aniso_label
_atom_site_aniso_U_11
_atom_site_aniso_U_22
_atom_site_aniso_U_33
_atom_site_aniso_U_23
_atom_site_aniso_U_13
_atom_site_aniso_U_12
Fe 0.01967(14) 0.01874(14) 0.02195(14) -0.00151(10) -0.00784(10) 0.00273(10)
P 0.0187(2) 0.0178(2) 0.0235(2) 0.00030(17) -0.00781(19) -0.00215(18)
O 0.0315(7) 0.0369(7) 0.0310(7) -0.0121(6) -0.0126(6) -0.0051(6)
N1 0.0266(9) 0.0230(8) 0.0225(8) -0.0043(7) -0.0058(7) -0.0013(7)
N2 0.0248(8) 0.0291(8) 0.0256(8) -0.0048(6) -0.0056(7) -0.0043(7)
C1 0.0193(9) 0.0178(8) 0.0236(9) 0.0009(7) -0.0091(7) 0.0039(7)
C2 0.0319(10) 0.0157(8) 0.0302(10) 0.0000(7) -0.0140(8) 0.0029(8)
C3 0.0406(12) 0.0246(10) 0.0326(11) -0.0091(8) -0.0172(9) 0.0122(9)
C4 0.0274(10) 0.0389(11) 0.0247(10) -0.0041(8) -0.0064(8) 0.0149(9)
C5 0.0182(9) 0.0308(10) 0.0287(10) 0.0021(8) -0.0099(8) 0.0029(8)
C6 0.0211(9) 0.0201(9) 0.0225(9) 0.0012(7) -0.0117(8) 0.0017(7)
C7 0.0244(9) 0.0184(8) 0.0236(10) -0.0009(7) -0.0083(8) 0.0005(7)
C8 0.0278(10) 0.0215(9) 0.0226(10) -0.0027(7) -0.0076(8) 0.0060(8)
C9 0.0181(9) 0.0283(10) 0.0293(10) 0.0012(8) -0.0050(8) 0.0040(8)
C10 0.0208(9) 0.0241(9) 0.0312(10) -0.0033(7) -0.0131(8) 0.0023(8)
C11 0.0233(10) 0.0240(9) 0.0253(10) -0.0009(7) -0.0141(8) 0.0047(8)
C12 0.0165(9) 0.0213(9) 0.0258(10) 0.0025(7) -0.0104(7) -0.0040(7)
C13 0.0238(10) 0.0234(9) 0.0292(10) -0.0009(7) -0.0122(8) -0.0038(8)
C14 0.0263(10) 0.0216(9) 0.0508(13) 0.0018(8) -0.0187(9) -0.0025(8)
C15 0.0290(11) 0.0333(11) 0.0440(13) 0.0161(9) -0.0198(10) -0.0110(9)
C16 0.0297(11) 0.0461(12) 0.0260(10) 0.0073(9) -0.0114(9) -0.0097(10)
C17 0.0247(10) 0.0346(10) 0.0287(11) 0.0003(8) -0.0073(8) -0.0018(8)
C18 0.0192(9) 0.0205(9) 0.0179(9) -0.0002(7) -0.0063(7) -0.0007(7)
C19 0.0240(10) 0.0200(9) 0.0319(10) -0.0020(7) -0.0065(8) -0.0021(8)
C20 0.0263(10) 0.0301(10) 0.0375(11) -0.0042(8) -0.0053(9) -0.0118(9)
C21 0.0175(9) 0.0433(12) 0.0315(11) -0.0061(8) -0.0065(8) -0.0010(9)
C22 0.0239(10) 0.0275(10) 0.0308(11) -0.0046(8) -0.0077(8) 0.0053(8)
C23 0.0250(10) 0.0197(9) 0.0216(9) -0.0010(7) -0.0061(8) -0.0036(8)
C24 0.0306(11) 0.0308(10) 0.0237(10) -0.0001(8) -0.0065(8) -0.0011(9)
C25 0.0228(9) 0.0278(9) 0.0159(9) -0.0023(7) -0.0028(7) -0.0028(8)
C26 0.0248(10) 0.0447(12) 0.0266(10) -0.0054(8) -0.0096(8) -0.0027(9)
C27 0.0300(11) 0.0274(10) 0.0323(11) 0.0016(8) -0.0063(9) 0.0052(9)
C28 0.0353(12) 0.0268(10) 0.0429(12) -0.0107(9) 0.0004(10) -0.0052(9)
C29 0.0254(10) 0.0356(11) 0.0338(11) -0.0137(8) -0.0072(8) -0.0032(9)

loop_
_atom_type_symbol
_atom_type_description
_atom_type_scat_dispersion_real
_atom_type_scat_dispersion_imag
_atom_type_scat_source
C C 0.0033 0.0016 'International Tables Vol C Tables 4.2.6.8 and 6.1.1.4'
H H 0.0000 0.0000 'International Tables Vol C Tables 4.2.6.8 and 6.1.1.4'
N N 0.0061 0.0033 'International Tables Vol C Tables 4.2.6.8 and 6.1.1.4'
O O 0.0106 0.0060 'International Tables Vol C Tables 4.2.6.8 and 6.1.1.4'
P P 0.1023 0.0942 'International Tables Vol C Tables 4.2.6.8 and 6.1.1.4'
Fe Fe 0.3463 0.8444 'International Tables Vol C Tables 4.2.6.8 and 6.1.1.4'

loop_
_geom_angle_atom_site_label_1
_geom_angle_atom_site_label_2
_geom_angle_atom_site_label_3
_geom_angle
_geom_angle_site_symmetry_1
_geom_angle_site_symmetry_3
_geom_angle_publ_flag
C6 Fe C10 41.20(7) . . ?
C6 Fe C2 149.00(7) . . ?
C10 Fe C2 115.78(8) . . ?
C6 Fe C3 114.84(7) . . ?
C10 Fe C3 104.32(8) . . ?
C2 Fe C3 40.72(7) . . ?
C6 Fe C5 127.83(8) . . ?
C10 Fe C5 164.49(7) . . ?
C2 Fe C5 68.52(8) . . ?
C3 Fe C5 68.62(8) . . ?
C6 Fe C4 105.64(8) . . ?
C10 Fe C4 124.88(8) . . ?
C2 Fe C4 68.34(8) . . ?
C3 Fe C4 40.46(8) . . ?
C5 Fe C4 41.03(7) . . ?
C6 Fe C1 167.47(6) . . ?
C10 Fe C1 151.14(7) . . ?
C2 Fe C1 40.94(7) . . ?
C3 Fe C1 68.98(7) . . ?
C5 Fe C1 40.93(7) . . ?
C4 Fe C1 69.02(8) . . ?
C6 Fe C9 68.69(8) . . ?
C10 Fe C9 40.65(7) . . ?
C2 Fe C9 107.89(8) . . ?
C3 Fe C9 126.15(8) . . ?
C5 Fe C9 154.47(7) . . ?
C4 Fe C9 163.20(8) . . ?
C1 Fe C9 119.63(8) . . ?
C6 Fe C7 40.95(7) . . ?
C10 Fe C7 68.74(7) . . ?
C2 Fe C7 168.53(7) . . ?
C3 Fe C7 150.37(7) . . ?
C5 Fe C7 110.13(8) . . ?
C4 Fe C7 118.67(8) . . ?
C1 Fe C7 130.68(7) . . ?
C9 Fe C7 68.11(8) . . ?
C6 Fe C8 68.29(7) . . ?
C10 Fe C8 68.14(7) . . ?
C2 Fe C8 130.00(7) . . ?
C3 Fe C8 165.49(8) . . ?
C5 Fe C8 121.70(8) . . ?
C4 Fe C8 153.99(8) . . ?
C1 Fe C8 111.23(7) . . ?
C9 Fe C8 40.26(7) . . ?
C7 Fe C8 40.21(7) . . ?
C1 P C18 102.87(9) . . ?
C1 P C12 102.46(8) . . ?
C18 P C12 101.97(8) . . ?
C11 N1 C24 120.68(16) . . ?
C11 N1 H1N 120.7(14) . . ?
C24 N1 H1N 118.6(14) . . ?
C25 N2 C26 117.49(15) . . ?
C2 C1 C5 106.86(16) . . ?
C2 C1 P 130.20(13) . . ?
C5 C1 P 122.94(14) . . ?
C2 C1 Fe 69.06(9) . . ?
C5 C1 Fe 69.32(10) . . ?
P C1 Fe 126.00(9) . . ?
C3 C2 C1 108.88(16) . . ?
C3 C2 Fe 69.87(10) . . ?
C1 C2 Fe 70.00(9) . . ?
C3 C2 H2 125.6 . . ?
C1 C2 H2 125.6 . . ?
Fe C2 H2 126.1 . . ?
C4 C3 C2 108.06(17) . . ?
C4 C3 Fe 69.89(11) . . ?
C2 C3 Fe 69.41(10) . . ?
C4 C3 H3 126.0 . . ?
C2 C3 H3 126.0 . . ?
Fe C3 H3 126.3 . . ?
C3 C4 C5 108.00(17) . . ?
C3 C4 Fe 69.65(11) . . ?
C5 C4 Fe 69.39(11) . . ?
C3 C4 H4 126.0 . . ?
C5 C4 H4 126.0 . . ?
Fe C4 H4 126.5 . . ?
C1 C5 C4 108.20(17) . . ?
C1 C5 Fe 69.76(10) . . ?
C4 C5 Fe 69.58(11) . . ?
C1 C5 H5 125.9 . . ?
C4 C5 H5 125.9 . . ?
Fe C5 H5 126.3 . . ?
C7 C6 C10 107.60(15) . . ?
C7 C6 C11 129.14(16) . . ?
C10 C6 C11 122.97(15) . . ?
C7 C6 Fe 70.33(9) . . ?
C10 C6 Fe 69.48(10) . . ?
C11 C6 Fe 120.79(12) . . ?
C8 C7 C6 107.87(15) . . ?
C8 C7 Fe 70.32(10) . . ?
C6 C7 Fe 68.72(9) . . ?
C8 C7 H7 126.1 . . ?
C6 C7 H7 126.1 . . ?
Fe C7 H7 126.5 . . ?
C7 C8 C9 108.46(16) . . ?
C7 C8 Fe 69.47(10) . . ?
C9 C8 Fe 69.29(10) . . ?
C7 C8 H8 125.8 . . ?
C9 C8 H8 125.8 . . ?
Fe C8 H8 127.1 . . ?
C8 C9 C10 108.23(16) . . ?
C8 C9 Fe 70.46(10) . . ?
C10 C9 Fe 69.11(10) . . ?
C8 C9 H9 125.9 . . ?
C10 C9 H9 125.9 . . ?
Fe C9 H9 126.1 . . ?
C9 C10 C6 107.83(15) . . ?
C9 C10 Fe 70.24(10) . . ?
C6 C10 Fe 69.32(10) . . ?
C9 C10 H10 126.1 . . ?
C6 C10 H10 126.1 . . ?
Fe C10 H10 125.9 . . ?
O C11 N1 122.19(17) . . ?
O C11 C6 121.03(16) . . ?
N1 C11 C6 116.78(16) . . ?
C17 C12 C13 118.41(16) . . ?
C17 C12 P 117.13(13) . . ?
C13 C12 P 124.13(13) . . ?
C14 C13 C12 120.57(17) . . ?
C14 C13 H13 119.7 . . ?
C12 C13 H13 119.7 . . ?
C15 C14 C13 120.14(18) . . ?
C15 C14 H14 119.9 . . ?
C13 C14 H14 119.9 . . ?
C14 C15 C16 119.86(17) . . ?
C14 C15 H15 120.1 . . ?
C16 C15 H15 120.1 . . ?
C17 C16 C15 119.92(19) . . ?
C17 C16 H16 120.0 . . ?
C15 C16 H16 120.0 . . ?
C16 C17 C12 121.10(18) . . ?
C16 C17 H17 119.5 . . ?
C12 C17 H17 119.5 . . ?
C23 C18 C19 118.35(16) . . ?
C23 C18 P 117.02(13) . . ?
C19 C18 P 124.57(13) . . ?
C20 C19 C18 120.58(17) . . ?
C20 C19 H19 119.7 . . ?
C18 C19 H19 119.7 . . ?
C19 C20 C21 120.18(17) . . ?
C19 C20 H20 119.9 . . ?
C21 C20 H20 119.9 . . ?
C22 C21 C20 120.02(17) . . ?
C22 C21 H21 120.0 . . ?
C20 C21 H21 120.0 . . ?
C21 C22 C23 119.89(17) . . ?
C21 C22 H22 120.1 . . ?
C23 C22 H22 120.1 . . ?
C22 C23 C18 120.87(16) . . ?
C22 C23 H23 119.6 . . ?
C18 C23 H23 119.6 . . ?
N1 C24 C25 111.37(14) . . ?
N1 C24 H24A 109.4 . . ?
C25 C24 H24A 109.4 . . ?
N1 C24 H24B 109.4 . . ?
C25 C24 H24B 109.4 . . ?
H24A C24 H24B 108.0 . . ?
N2 C25 C29 122.15(17) . . ?
N2 C25 C24 116.69(15) . . ?
C29 C25 C24 121.13(17) . . ?
N2 C26 C27 123.22(18) . . ?
N2 C26 H26 118.4 . . ?
C27 C26 H26 118.4 . . ?
C28 C27 C26 118.28(18) . . ?
C28 C27 H27 120.9 . . ?
C26 C27 H27 120.9 . . ?
C27 C28 C29 119.29(18) . . ?
C27 C28 H28 120.4 . . ?
C29 C28 H28 120.4 . . ?
C28 C29 C25 119.56(18) . . ?
C28 C29 H29 120.2 . . ?
C25 C29 H29 120.2 . . ?

loop_
_geom_bond_atom_site_label_1
_geom_bond_atom_site_label_2
_geom_bond_distance
_geom_bond_site_symmetry_2
_geom_bond_publ_flag
Fe C6 2.0247(17) . ?
Fe C10 2.0269(19) . ?
Fe C2 2.0285(17) . ?
Fe C3 2.0346(18) . ?
Fe C5 2.035(2) . ?
Fe C4 2.038(2) . ?
Fe C1 2.0411(17) . ?
Fe C9 2.042(2) . ?
Fe C7 2.0461(17) . ?
Fe C8 2.0571(18) . ?
P C1 1.8102(18) . ?
P C18 1.8296(19) . ?
P C12 1.8344(17) . ?
O C11 1.232(2) . ?
N1 C11 1.344(2) . ?
N1 C24 1.454(2) . ?
N1 H1N 0.819(18) . ?
N2 C25 1.339(2) . ?
N2 C26 1.340(2) . ?
C1 C2 1.423(2) . ?
C1 C5 1.425(2) . ?
C2 C3 1.414(3) . ?
C2 H2 0.9300 . ?
C3 C4 1.408(3) . ?
C3 H3 0.9300 . ?
C4 C5 1.427(3) . ?
C4 H4 0.9300 . ?
C5 H5 0.9300 . ?
C6 C7 1.424(2) . ?
C6 C10 1.425(2) . ?
C6 C11 1.480(2) . ?
C7 C8 1.411(2) . ?
C7 H7 0.9300 . ?
C8 C9 1.411(2) . ?
C8 H8 0.9300 . ?
C9 C10 1.413(2) . ?
C9 H9 0.9300 . ?
C10 H10 0.9300 . ?
C12 C17 1.386(2) . ?
C12 C13 1.389(2) . ?
C13 C14 1.387(2) . ?
C13 H13 0.9300 . ?
C14 C15 1.376(3) . ?
C14 H14 0.9300 . ?
C15 C16 1.380(3) . ?
C15 H15 0.9300 . ?
C16 C17 1.380(2) . ?
C16 H16 0.9300 . ?
C17 H17 0.9300 . ?
C18 C23 1.389(2) . ?
C18 C19 1.394(2) . ?
C19 C20 1.377(3) . ?
C19 H19 0.9300 . ?
C20 C21 1.385(3) . ?
C20 H20 0.9300 . ?
C21 C22 1.371(3) . ?
C21 H21 0.9300 . ?
C22 C23 1.386(3) . ?
C22 H22 0.9300 . ?
C23 H23 0.9300 . ?
C24 C25 1.506(2) . ?
C24 H24A 0.9700 . ?
C24 H24B 0.9700 . ?
C25 C29 1.376(2) . ?
C26 C27 1.382(3) . ?
C26 H26 0.9300 . ?
C27 C28 1.366(3) . ?
C27 H27 0.9300 . ?
C28 C29 1.369(3) . ?
C28 H28 0.9300 . ?
C29 H29 0.9300 . ?
